data_7227970
loop_
_publ_author_name
'Zhang, Li'
'Li, Sanying'
'Liu, Lei'
'Dong, Jinxiang'
'Lin, Zhi'

_publ_section_title
;
 Four new zinc (II) diphosphonates obtained via an ionothermal route:
 crystal structures and phase transformation behaviour
;
_journal_name_full CrystEngComm
_journal_paper_doi 10.1039/C7CE00400A
_journal_year 2017
_chemical_formula_moiety '0.5(C16 H16 O12 P4 Zn4)'
_chemical_formula_sum 'C8 H8 O6 P2 Zn2'
_chemical_formula_weight 392.82
_space_group_crystal_system monoclinic
_space_group_IT_number 14
_space_group_name_Hall '-P 2ybc'
_space_group_name_H-M_alt 'P 1 21/c 1'
_symmetry_space_group_name_Hall '-P 2ybc'
_symmetry_space_group_name_H-M 'P 1 21/c 1'
_atom_sites_solution_hydrogens geom
_audit_creation_date 2016-09-05
_audit_creation_method
;
Olex2 1.2-beta
(compiled 2016.08.25 svn.r3337 for OlexSys, GUI svn.r5221)
;
_audit_update_record
;
2016-12-17 deposited with the CCDC.
2017-04-03 downloaded from the CCDC.
;
_cell_angle_alpha 90
_cell_angle_beta 93.3570(10)
_cell_angle_gamma 90
_cell_formula_units_Z 2
_cell_length_a 10.7451(11)
_cell_length_b 5.1443(5)
_cell_length_c 10.5886(10)
_cell_measurement_reflns_used 2016
_cell_measurement_temperature 296.15
_cell_measurement_theta_max 20
_cell_measurement_theta_min 2
_cell_volume 584.29(10)
_computing_molecular_graphics 'Olex2 (Dolomanov et al., 2009)'
_computing_publication_material 'Olex2 (Dolomanov et al., 2009)'
_computing_structure_refinement 'ShelXL (Sheldrick, 2015)'
_diffrn_ambient_temperature 298.15
_diffrn_measured_fraction_theta_full 0.996
_diffrn_measured_fraction_theta_max 0.991
_diffrn_measurement_device_type 'CCD Area Detector'
_diffrn_radiation_type MoK\a
_diffrn_radiation_wavelength 0.71073
_diffrn_reflns_av_R_equivalents 0.0518
_diffrn_reflns_av_unetI/netI 0.0545
_diffrn_reflns_Laue_measured_fraction_full 0.996
_diffrn_reflns_Laue_measured_fraction_max 0.991
_diffrn_reflns_limit_h_max 13
_diffrn_reflns_limit_h_min -13
_diffrn_reflns_limit_k_max 6
_diffrn_reflns_limit_k_min -5
_diffrn_reflns_limit_l_max 13
_diffrn_reflns_limit_l_min -10
_diffrn_reflns_number 3052
_diffrn_reflns_point_group_measured_fraction_full 0.996
_diffrn_reflns_point_group_measured_fraction_max 0.991
_diffrn_reflns_theta_full 25.242
_diffrn_reflns_theta_max 26.371
_diffrn_reflns_theta_min 3.799
_exptl_absorpt_coefficient_mu 4.392
_exptl_absorpt_correction_T_max 0.716
_exptl_absorpt_correction_T_min 0.503
_exptl_absorpt_correction_type multi-scan
_exptl_absorpt_process_details SADABS
_exptl_crystal_colour colourless
_exptl_crystal_colour_primary colourless
_exptl_crystal_density_diffrn 2.233
_exptl_crystal_description block
_exptl_crystal_F_000 388
_exptl_crystal_size_max 0.22
_exptl_crystal_size_mid 0.14
_exptl_crystal_size_min 0.08
_refine_diff_density_max 1.303
_refine_diff_density_min -1.251
_refine_diff_density_rms 0.210
_refine_ls_extinction_method none
_refine_ls_goodness_of_fit_ref 1.035
_refine_ls_hydrogen_treatment constr
_refine_ls_matrix_type full
_refine_ls_number_parameters 82
_refine_ls_number_reflns 1192
_refine_ls_number_restraints 0
_refine_ls_restrained_S_all 1.035
_refine_ls_R_factor_all 0.0538
_refine_ls_R_factor_gt 0.0459
_refine_ls_shift/su_max 0.001
_refine_ls_shift/su_mean 0.000
_refine_ls_structure_factor_coef Fsqd
_refine_ls_weighting_details 'w=1/[\s^2^(Fo^2^)+(0.0933P)^2^] where P=(Fo^2^+2Fc^2^)/3'
_refine_ls_weighting_scheme calc
_refine_ls_wR_factor_gt 0.1234
_refine_ls_wR_factor_ref 0.1316
_reflns_Friedel_coverage 0.000
_reflns_number_gt 999
_reflns_number_total 1192
_reflns_threshold_expression 'I > 2\s(I)'
_cod_data_source_file c7ce00400a2.cif
_cod_data_source_block 1502885
_cod_database_code 7227970
_shelx_space_group_comment
;
The symmetry employed for this shelxl refinement is uniquely defined
by the following loop, which should always be used as a source of
symmetry information in preference to the above space-group names.
They are only intended as comments.
;
_shelx_estimated_absorpt_t_max 0.720
_shelx_estimated_absorpt_t_min 0.445
_olex2_refinement_description
;
1. Fixed Uiso
 At 1.2 times of:
  All C(H) groups, All C(H,H) groups
2.a Secondary CH2 refined with riding coordinates:
 C1(H1A,H1B)
2.b Aromatic/amide H refined with riding coordinates:
 C3(H3), C4(H4)
;
_shelx_shelxl_version_number 2014/7
_olex2_submission_special_instructions 'No special instructions were received'

loop_
_space_group_symop_operation_xyz
'x, y, z'
'-x, y+1/2, -z+1/2'
'-x, -y, -z'
'x, -y-1/2, z-1/2'

loop_
_atom_site_label
_atom_site_type_symbol
_atom_site_fract_x
_atom_site_fract_y
_atom_site_fract_z
_atom_site_U_iso_or_equiv
_atom_site_adp_type
_atom_site_occupancy
_atom_site_site_symmetry_order
_atom_site_calc_flag
_atom_site_refinement_flags_posn
Zn1 Zn 1.00057(4) 0.70249(9) 0.64928(5) 0.0159(3) Uani 1 1 d .
P1 P 0.84831(10) 0.2105(2) 0.58971(11) 0.0138(3) Uani 1 1 d .
O1 O 0.9398(3) 0.3512(6) 0.6854(3) 0.0163(6) Uani 1 1 d .
O2 O 0.8667(3) 0.3145(6) 0.4600(3) 0.0230(7) Uani 1 1 d .
O3 O 0.8638(3) -0.0773(6) 0.6045(3) 0.0238(8) Uani 1 1 d .
C1 C 0.6962(4) 0.2960(9) 0.6327(5) 0.0218(10) Uani 1 1 d .
H1A H 0.6913 0.2696 0.7230 0.026 Uiso 1 1 calc R
H1B H 0.6828 0.4795 0.6157 0.026 Uiso 1 1 calc R
C2 C 0.5941(4) 0.1435(9) 0.5642(5) 0.0214(10) Uani 1 1 d .
C3 C 0.5418(4) -0.0720(9) 0.6189(5) 0.0238(10) Uani 1 1 d .
H3 H 0.5697 -0.1223 0.7001 0.029 Uiso 1 1 calc R
C4 C 0.5500(4) 0.2112(9) 0.4443(5) 0.0237(10) Uani 1 1 d .
H4 H 0.5834 0.3552 0.4054 0.028 Uiso 1 1 calc R

loop_
_atom_site_aniso_label
_atom_site_aniso_U_11
_atom_site_aniso_U_22
_atom_site_aniso_U_33
_atom_site_aniso_U_23
_atom_site_aniso_U_13
_atom_site_aniso_U_12
Zn1 0.0206(4) 0.0145(4) 0.0121(4) 0.00026(17) -0.0021(2) -0.00015(17)
P1 0.0151(6) 0.0139(6) 0.0119(7) 0.0001(4) -0.0031(4) 0.0000(4)
O1 0.0223(14) 0.0149(14) 0.0108(15) 0.0011(12) -0.0064(11) -0.0028(11)
O2 0.0214(16) 0.033(2) 0.0140(17) 0.0014(13) -0.0005(13) 0.0019(12)
O3 0.0227(15) 0.0107(15) 0.037(2) -0.0007(13) -0.0109(14) 0.0009(11)
C1 0.014(2) 0.031(3) 0.020(3) -0.0043(19) 0.0001(18) -0.0010(17)
C2 0.0142(19) 0.026(2) 0.024(3) -0.002(2) -0.0001(17) 0.0024(16)
C3 0.024(2) 0.028(3) 0.019(2) 0.0022(19) -0.0021(18) 0.0003(18)
C4 0.020(2) 0.028(3) 0.023(3) 0.0034(19) 0.0013(19) -0.0030(17)

loop_
_atom_type_symbol
_atom_type_description
_atom_type_scat_dispersion_real
_atom_type_scat_dispersion_imag
_atom_type_scat_source
C C 0.0033 0.0016 'International Tables Vol C Tables 4.2.6.8 and 6.1.1.4'
H H 0.0000 0.0000 'International Tables Vol C Tables 4.2.6.8 and 6.1.1.4'
O O 0.0106 0.0060 'International Tables Vol C Tables 4.2.6.8 and 6.1.1.4'
P P 0.1023 0.0942 'International Tables Vol C Tables 4.2.6.8 and 6.1.1.4'
Zn Zn 0.2839 1.4301 'International Tables Vol C Tables 4.2.6.8 and 6.1.1.4'

loop_
_geom_angle_atom_site_label_1
_geom_angle_atom_site_label_2
_geom_angle_atom_site_label_3
_geom_angle
_geom_angle_site_symmetry_1
_geom_angle_site_symmetry_3
O1 Zn1 O1 106.07(8) . 2_756
O2 Zn1 O1 110.35(13) 3_766 .
O2 Zn1 O1 109.98(13) 3_766 2_756
O2 Zn1 O3 118.46(15) 3_766 1_565
O3 Zn1 O1 109.67(12) 1_565 .
O3 Zn1 O1 101.32(13) 1_565 2_756
O1 P1 C1 105.9(2) . .
O2 P1 O1 108.69(18) . .
O2 P1 C1 108.6(2) . .
O3 P1 O1 109.33(17) . .
O3 P1 O2 115.4(2) . .
O3 P1 C1 108.4(2) . .
Zn1 O1 Zn1 115.61(14) . 2_746
P1 O1 Zn1 120.49(17) . .
P1 O1 Zn1 123.88(18) . 2_746
P1 O2 Zn1 133.6(2) . 3_766
P1 O3 Zn1 134.26(18) . 1_545
P1 C1 H1A 108.8 . .
P1 C1 H1B 108.8 . .
H1A C1 H1B 107.7 . .
C2 C1 P1 113.8(3) . .
C2 C1 H1A 108.8 . .
C2 C1 H1B 108.8 . .
C3 C2 C1 121.3(4) . .
C4 C2 C1 121.1(5) . .
C4 C2 C3 117.6(4) . .
C2 C3 H3 119.5 . .
C4 C3 C2 121.0(4) 3_656 .
C4 C3 H3 119.5 3_656 .
C2 C4 H4 119.3 . .
C3 C4 C2 121.4(5) 3_656 .
C3 C4 H4 119.3 3_656 .

loop_
_geom_bond_atom_site_label_1
_geom_bond_atom_site_label_2
_geom_bond_distance
_geom_bond_site_symmetry_2
Zn1 O1 1.982(3) 2_756
Zn1 O1 1.967(3) .
Zn1 O2 1.891(3) 3_766
Zn1 O3 1.893(3) 1_565
P1 O1 1.549(3) .
P1 O2 1.498(4) .
P1 O3 1.497(3) .
P1 C1 1.777(5) .
O1 Zn1 1.982(3) 2_746
O2 Zn1 1.891(3) 3_766
O3 Zn1 1.893(3) 1_545
C1 H1A 0.9700 .
C1 H1B 0.9700 .
C1 C2 1.501(6) .
C2 C3 1.385(7) .
C2 C4 1.374(7) .
C3 H3 0.9300 .
C3 C4 1.362(7) 3_656
C4 C3 1.362(7) 3_656
C4 H4 0.9300 .

loop_
_geom_torsion_atom_site_label_1
_geom_torsion_atom_site_label_2
_geom_torsion_atom_site_label_3
_geom_torsion_atom_site_label_4
_geom_torsion
_geom_torsion_site_symmetry_4
P1 C1 C2 C3 97.4(5) .
P1 C1 C2 C4 -81.9(5) .
O1 P1 O2 Zn1 66.7(3) 3_766
O1 P1 O3 Zn1 -32.7(4) 1_545
O1 P1 C1 C2 -170.4(3) .
O2 P1 O1 Zn1 -155.5(2) 2_746
O2 P1 O1 Zn1 26.3(3) .
O2 P1 O3 Zn1 90.1(3) 1_545
O2 P1 C1 C2 73.0(4) .
O3 P1 O1 Zn1 -28.8(3) 2_746
O3 P1 O1 Zn1 153.1(2) .
O3 P1 O2 Zn1 -56.5(3) 3_766
O3 P1 C1 C2 -53.2(4) .
C1 P1 O1 Zn1 87.9(3) 2_746
C1 P1 O1 Zn1 -90.3(3) .
C1 P1 O2 Zn1 -178.5(3) 3_766
C1 P1 O3 Zn1 -147.8(3) 1_545
C1 C2 C3 C4 -179.3(4) 3_656
C1 C2 C4 C3 179.3(4) 3_656
C3 C2 C4 C3 -0.1(8) 3_656
C4 C2 C3 C4 0.1(8) 3_656
